data_7012050
loop_
_publ_author_name
'Baxter, Christopher W.'
'Higgs, Timothy C.'
'Jones, Anita C.'
'Parsons, Simon'
'Bailey, Philip J.'
'Tasker, Peter A.'

_publ_section_title
;
 Luminescent high nuclearity Cu(i)-alkynyl clusters,
 [Cu16(hfac)8(3,3-dimethyl-1-butynyl)8] and
 [Cu20(hfac)8(3-phenyl-1-propynyl)12]
;
_journal_issue 23
_journal_name_full 'Journal of the Chemical Society, Dalton Transactions'
_journal_page_first 4395
_journal_paper_doi 10.1039/b207106c
_journal_year 2002
_chemical_formula_moiety C9
_chemical_formula_sum 'C9 H7 Cu F6 O3'
_chemical_formula_weight 340.69
_chemical_name_common '[Cu(hfac)(HCCCH2OCH3)]'
_chemical_name_systematic
; 
? 
;
_space_group_IT_number 14
_symmetry_cell_setting monoclinic
_symmetry_space_group_name_Hall '-P 2yn'
_symmetry_space_group_name_H-M 'P 1 21/n 1'
_atom_sites_solution_hydrogens geom
_atom_sites_solution_primary direct
_atom_sites_solution_secondary difmap
_audit_creation_method SHELXL-97
_cell_angle_alpha 90.00
_cell_angle_beta 99.627(9)
_cell_angle_gamma 90.00
_cell_formula_units_Z 4
_cell_length_a 16.276(9)
_cell_length_b 4.635(3)
_cell_length_c 16.522(9)
_cell_measurement_reflns_used 3622
_cell_measurement_temperature 260(2)
_cell_measurement_theta_max 23.5
_cell_measurement_theta_min 2.5
_cell_volume 1228.9(12)
_computing_cell_refinement 'Bruker SMART'
_computing_data_collection 'Bruker SMART'
_computing_data_reduction 'Bruker SHELXTL'
_computing_molecular_graphics 'Bruker SHELXTL'
_computing_publication_material 'Bruker SHELXTL'
_computing_structure_refinement 'SHELXL-97 (Sheldrick, 1997)'
_computing_structure_solution 'SHELXS-97 (Sheldrick, 1990)'
_diffrn_ambient_temperature 260(2)
_diffrn_measured_fraction_theta_full 0.909
_diffrn_measured_fraction_theta_max 0.909
_diffrn_measurement_device_type 'BRUKER SMART APEX CCD'
_diffrn_measurement_method 'phi and omega scans'
_diffrn_radiation_monochromator graphite
_diffrn_radiation_source 'fine-focus sealed tube'
_diffrn_radiation_type MoK\a
_diffrn_radiation_wavelength 0.71073
_diffrn_reflns_av_R_equivalents 0.0301
_diffrn_reflns_av_sigmaI/netI 0.0433
_diffrn_reflns_limit_h_max 21
_diffrn_reflns_limit_h_min -17
_diffrn_reflns_limit_k_max 5
_diffrn_reflns_limit_k_min -6
_diffrn_reflns_limit_l_max 19
_diffrn_reflns_limit_l_min -22
_diffrn_reflns_number 6898
_diffrn_reflns_theta_full 28.65
_diffrn_reflns_theta_max 28.65
_diffrn_reflns_theta_min 1.92
_exptl_absorpt_coefficient_mu 1.853
_exptl_absorpt_correction_T_max 0.928
_exptl_absorpt_correction_T_min 0.328
_exptl_absorpt_correction_type multi-scan
_exptl_absorpt_process_details Sadabs
_exptl_crystal_colour Block
_exptl_crystal_density_diffrn 1.841
_exptl_crystal_density_method 'not measured'
_exptl_crystal_description Colourless
_exptl_crystal_F_000 672
_exptl_crystal_size_max 0.83
_exptl_crystal_size_mid 0.22
_exptl_crystal_size_min 0.19
_refine_diff_density_max 0.875
_refine_diff_density_min -0.394
_refine_diff_density_rms 0.086
_refine_ls_extinction_coef 0.0082(11)
_refine_ls_extinction_expression Fc^*^=kFc[1+0.001xFc^2^\l^3^/sin(2\q)]^-1/4^
_refine_ls_extinction_method SHELXL
_refine_ls_goodness_of_fit_ref 0.895
_refine_ls_hydrogen_treatment mixed
_refine_ls_matrix_type full
_refine_ls_number_parameters 204
_refine_ls_number_reflns 2872
_refine_ls_number_restraints 25
_refine_ls_restrained_S_all 0.898
_refine_ls_R_factor_all 0.0592
_refine_ls_R_factor_gt 0.0467
_refine_ls_shift/su_max 0.003
_refine_ls_shift/su_mean 0.000
_refine_ls_structure_factor_coef Fsqd
_refine_ls_weighting_details 'calc w=1/[\s^2^(Fo^2^)+(0.0576P)^2^+0.0000P] where P=(Fo^2^+2Fc^2^)/3'
_refine_ls_weighting_scheme calc
_refine_ls_wR_factor_gt 0.1019
_refine_ls_wR_factor_ref 0.1059
_reflns_number_gt 2011
_reflns_number_total 2872
_reflns_threshold_expression >2sigma(I)
_cod_data_source_file b207106c.txt
_cod_data_source_block cucb56
_cod_depositor_comments
;
The following automatic conversions were performed:
'_symmetry_cell_setting' value 'Monoclinic' changed to 'monoclinic'
according to '/home/saulius/struct/CIF-dictionaries/cif_core.dic'
dictionary named 'cif_core.dic' version 2.4.1 from
2010-06-29.

'_exptl_absorpt_correction_type' value 'Multiscan' changed to
'multi-scan' according to
'/home/saulius/struct/CIF-dictionaries/cif_core.dic' dictionary named
'cif_core.dic' version 2.4.1 from 2010-06-29.

Automatic conversion script
Id: cif_fix_enum 1527 2010-12-29 10:47:43Z saulius 
;
_cod_original_cell_volume 1228.9(11)
_cod_original_sg_symbol_H-M P2(1)/n
_cod_database_code 7012050

loop_
_symmetry_equiv_pos_as_xyz
'x, y, z'
'-x+1/2, y+1/2, -z+1/2'
'-x, -y, -z'
'x-1/2, -y-1/2, z-1/2'

loop_
_atom_site_label
_atom_site_type_symbol
_atom_site_fract_x
_atom_site_fract_y
_atom_site_fract_z
_atom_site_U_iso_or_equiv
_atom_site_adp_type
_atom_site_occupancy
_atom_site_symmetry_multiplicity
_atom_site_calc_flag
_atom_site_refinement_flags
_atom_site_disorder_assembly
_atom_site_disorder_group
Cu1 Cu 0.53322(2) 0.07254(9) 0.34648(2) 0.05576(18) Uani 1 1 d . A .
O1 O 0.44011(12) 0.2891(5) 0.37766(11) 0.0557(5) Uani 1 1 d . . .
C2 C 0.39612(19) 0.4585(7) 0.32916(17) 0.0521(7) Uani 1 1 d . . .
C3 C 0.4032(2) 0.5285(7) 0.24910(18) 0.0579(8) Uani 1 1 d . . .
H3A H 0.3662 0.6617 0.2211 0.069 Uiso 1 1 calc R . .
C4 C 0.4634(2) 0.4079(7) 0.20900(17) 0.0577(8) Uani 1 1 d . A .
C1 C 0.3259(2) 0.5980(7) 0.36576(19) 0.0622(8) Uani 1 1 d D . .
F1 F 0.27046(13) 0.4043(5) 0.37988(16) 0.0950(7) Uani 1 1 d D . .
F2 F 0.28543(15) 0.8015(6) 0.31914(13) 0.1004(8) Uani 1 1 d D . .
F3 F 0.35423(13) 0.7190(5) 0.43770(11) 0.0815(6) Uani 1 1 d D . .
C5 C 0.4629(3) 0.4962(9) 0.1187(2) 0.0771(11) Uani 1 1 d D . .
F4 F 0.4794(16) 0.2803(15) 0.0717(4) 0.126(5) Uani 0.57(2) 1 d PD A 1
F5 F 0.3994(7) 0.631(5) 0.0834(8) 0.147(6) Uani 0.57(2) 1 d PD A 1
F6 F 0.5281(7) 0.663(2) 0.1166(6) 0.105(3) Uani 0.57(2) 1 d PD A 1
F4A F 0.4199(13) 0.734(3) 0.1024(9) 0.124(6) Uani 0.43(2) 1 d PD A 2
F5A F 0.5315(8) 0.516(9) 0.0971(11) 0.179(11) Uani 0.43(2) 1 d PD A 2
F6A F 0.413(2) 0.311(4) 0.0744(6) 0.145(7) Uani 0.43(2) 1 d PD A 2
O2 O 0.51977(13) 0.2333(5) 0.23577(12) 0.0632(6) Uani 1 1 d . . .
O3 O 0.72859(18) -0.5356(7) 0.34070(17) 0.0886(8) Uani 1 1 d . A .
C6 C 0.58828(19) -0.1966(7) 0.42823(17) 0.0544(7) Uani 1 1 d D . .
H6 H 0.5704(18) -0.245(7) 0.4758(13) 0.065 Uiso 1 1 d D . .
C7 C 0.62311(17) -0.2125(7) 0.36935(17) 0.0522(7) Uani 1 1 d . A .
C8 C 0.6799(2) -0.2977(9) 0.31249(19) 0.0702(9) Uani 1 1 d . . .
H8A H 0.6473 -0.3426 0.2593 0.084 Uiso 1 1 calc R A .
H8B H 0.7161 -0.1366 0.3054 0.084 Uiso 1 1 calc R . .
C9 C 0.7909(3) -0.4716(15) 0.4072(3) 0.141(2) Uani 1 1 d . . .
H9A H 0.8217 -0.6436 0.4246 0.211 Uiso 1 1 calc R A .
H9B H 0.7659 -0.3979 0.4517 0.211 Uiso 1 1 calc R . .
H9C H 0.8278 -0.3293 0.3910 0.211 Uiso 1 1 calc R . .

loop_
_atom_site_aniso_label
_atom_site_aniso_U_11
_atom_site_aniso_U_22
_atom_site_aniso_U_33
_atom_site_aniso_U_23
_atom_site_aniso_U_13
_atom_site_aniso_U_12
Cu1 0.0574(3) 0.0637(3) 0.0450(2) 0.01221(17) 0.00513(16) 0.00663(18)
O1 0.0601(12) 0.0609(13) 0.0459(10) 0.0120(10) 0.0081(9) 0.0075(10)
C2 0.0527(17) 0.0485(17) 0.0517(16) 0.0031(13) -0.0009(13) -0.0063(14)
C3 0.0578(18) 0.064(2) 0.0477(15) 0.0157(14) -0.0029(14) -0.0011(15)
C4 0.0627(19) 0.063(2) 0.0442(15) 0.0111(14) -0.0004(14) -0.0128(17)
C1 0.064(2) 0.058(2) 0.0613(18) -0.0010(16) 0.0014(16) 0.0040(17)
F1 0.0739(14) 0.0837(17) 0.137(2) -0.0280(14) 0.0448(14) -0.0152(12)
F2 0.1120(18) 0.1040(19) 0.0809(14) 0.0108(13) 0.0036(13) 0.0540(16)
F3 0.1029(15) 0.0729(14) 0.0647(11) -0.0175(10) 0.0023(11) 0.0079(12)
C5 0.097(3) 0.084(3) 0.0480(19) 0.019(2) 0.004(2) 0.003(2)
F4 0.252(16) 0.082(4) 0.046(3) 0.003(2) 0.033(5) -0.003(6)
F5 0.092(5) 0.289(17) 0.058(5) 0.071(8) 0.007(4) 0.059(8)
F6 0.135(8) 0.121(6) 0.065(4) 0.019(3) 0.032(3) -0.047(5)
F4A 0.214(17) 0.085(7) 0.067(6) 0.040(4) 0.008(6) 0.023(6)
F5A 0.102(9) 0.37(3) 0.068(9) 0.075(14) 0.037(6) 0.061(13)
F6A 0.232(18) 0.150(10) 0.042(3) -0.011(5) -0.006(6) -0.057(11)
O2 0.0684(14) 0.0765(16) 0.0441(10) 0.0151(11) 0.0076(10) 0.0066(12)
O3 0.0910(19) 0.095(2) 0.0835(17) -0.0080(15) 0.0260(15) 0.0272(16)
C6 0.0562(17) 0.063(2) 0.0439(15) 0.0096(14) 0.0085(14) 0.0085(15)
C7 0.0480(16) 0.0596(19) 0.0476(15) 0.0070(14) 0.0039(13) 0.0041(14)
C8 0.066(2) 0.093(3) 0.0531(17) 0.0021(18) 0.0155(16) 0.004(2)
C9 0.092(3) 0.222(7) 0.102(4) -0.010(4) -0.001(3) 0.069(4)

loop_
_atom_type_symbol
_atom_type_description
_atom_type_scat_dispersion_real
_atom_type_scat_dispersion_imag
_atom_type_scat_source
C C 0.0033 0.0016 'International Tables Vol C Tables 4.2.6.8 and 6.1.1.4'
H H 0.0000 0.0000 'International Tables Vol C Tables 4.2.6.8 and 6.1.1.4'
O O 0.0106 0.0060 'International Tables Vol C Tables 4.2.6.8 and 6.1.1.4'
F F 0.0171 0.0103 'International Tables Vol C Tables 4.2.6.8 and 6.1.1.4'
Cu Cu 0.3201 1.2651 'International Tables Vol C Tables 4.2.6.8 and 6.1.1.4'

loop_
_geom_angle_atom_site_label_1
_geom_angle_atom_site_label_2
_geom_angle_atom_site_label_3
_geom_angle
_geom_angle_site_symmetry_1
_geom_angle_site_symmetry_3
_geom_angle_publ_flag
C6 Cu1 O2 149.54(12) . . ?
C6 Cu1 O1 115.69(11) . . ?
O2 Cu1 O1 94.61(9) . . ?
C6 Cu1 C7 36.02(12) . . ?
O2 Cu1 C7 113.62(11) . . ?
O1 Cu1 C7 151.71(10) . . ?
C2 O1 Cu1 122.43(19) . . ?
O1 C2 C3 128.7(3) . . ?
O1 C2 C1 113.4(3) . . ?
C3 C2 C1 117.9(3) . . ?
C2 C3 C4 122.6(3) . . ?
O2 C4 C3 128.9(3) . . ?
O2 C4 C5 113.5(3) . . ?
C3 C4 C5 117.6(3) . . ?
F1 C1 F2 107.4(3) . . ?
F1 C1 F3 106.0(3) . . ?
F2 C1 F3 106.6(3) . . ?
F1 C1 C2 111.2(3) . . ?
F2 C1 C2 113.9(3) . . ?
F3 C1 C2 111.3(3) . . ?
F5A C5 F5 122.8(9) . . ?
F5A C5 F4A 111.0(14) . . ?
F5 C5 F4A 28.4(10) . . ?
F5A C5 F6A 112.8(10) . . ?
F5 C5 F6A 71.9(8) . . ?
F4A C5 F6A 100.4(10) . . ?
F5A C5 F6 34.6(17) . . ?
F5 C5 F6 107.3(9) . . ?
F4A C5 F6 84.6(10) . . ?
F6A C5 F6 142.3(10) . . ?
F5A C5 F4 66.5(12) . . ?
F5 C5 F4 109.6(7) . . ?
F4A C5 F4 132.1(7) . . ?
F6A C5 F4 48.9(8) . . ?
F6 C5 F4 100.7(8) . . ?
F5A C5 C4 116.2(7) . . ?
F5 C5 C4 116.6(6) . . ?
F4A C5 C4 109.7(7) . . ?
F6A C5 C4 105.5(6) . . ?
F6 C5 C4 107.8(5) . . ?
F4 C5 C4 113.4(4) . . ?
C4 O2 Cu1 122.7(2) . . ?
C8 O3 C9 113.1(4) . . ?
C7 C6 Cu1 72.8(2) . . ?
C6 C7 C8 163.1(3) . . ?
C6 C7 Cu1 71.2(2) . . ?
C8 C7 Cu1 125.7(2) . . ?
O3 C8 C7 112.3(3) . . ?

loop_
_geom_bond_atom_site_label_1
_geom_bond_atom_site_label_2
_geom_bond_distance
_geom_bond_site_symmetry_2
_geom_bond_publ_flag
Cu1 C6 1.944(3) . ?
Cu1 O2 1.953(2) . ?
Cu1 O1 1.957(2) . ?
Cu1 C7 1.961(3) . ?
O1 C2 1.257(3) . ?
C2 C3 1.386(4) . ?
C2 C1 1.524(5) . ?
C3 C4 1.388(5) . ?
C4 O2 1.248(4) . ?
C4 C5 1.546(5) . ?
C1 F1 1.321(4) . ?
C1 F2 1.322(3) . ?
C1 F3 1.326(3) . ?
C5 F5A 1.232(11) . ?
C5 F5 1.264(9) . ?
C5 F4A 1.308(11) . ?
C5 F6A 1.315(10) . ?
C5 F6 1.318(9) . ?
C5 F4 1.322(8) . ?
O3 C8 1.392(4) . ?
O3 C9 1.396(6) . ?
C6 C7 1.207(4) . ?
C7 C8 1.478(4) . ?
